data_2018837
loop_
_publ_author_name
'Gomes, Ligia R.'
'Low, John Nicolson'
'Wardell, James L.'
'Pinheiro, Alessandra C.'
'Mendon\,ca, Thais C. N. de'
'de Souza, Marcus V. N.'

_publ_section_title
;
 Three 2-(methysulfanyl)nicotinamides
;
_journal_coeditor_code SK3475
_journal_issue 3
_journal_name_full 'Acta Crystallographica Section C'
_journal_page_first 293
_journal_page_last 298
_journal_paper_doi 10.1107/S0108270113004344
_journal_volume 69
_journal_year 2013
_chemical_formula_iupac 'C13 H18 N2 O S'
_chemical_formula_moiety 'C13 H18 N2 O S'
_chemical_formula_sum 'C13 H18 N2 O S'
_chemical_formula_weight 250.35
_chemical_name_systematic
;
<i>N</i>-Cyclohexyl-2-(methylsulfanyl)nicotinamide
;
_space_group_IT_number 29
_symmetry_cell_setting orthorhombic
_symmetry_space_group_name_Hall 'P 2c -2ac'
_symmetry_space_group_name_H-M 'P c a 21'
_atom_sites_solution_hydrogens geom
_atom_sites_solution_primary direct
_atom_sites_solution_secondary difmap
_audit_creation_method <i>SHELXL97</i>
_cell_angle_alpha 90.00
_cell_angle_beta 90.00
_cell_angle_gamma 90.00
_cell_formula_units_Z 4
_cell_length_a 11.5273(9)
_cell_length_b 13.4634(10)
_cell_length_c 8.3956(6)
_cell_measurement_reflns_used 11307
_cell_measurement_temperature 100(2)
_cell_measurement_theta_max 27.6
_cell_measurement_theta_min 3.0
_cell_volume 1302.97(17)
_computing_cell_refinement
;
<i>CrystalClear-SM Expert</i> (Rigaku, 2011)
;
_computing_data_collection
;
<i>CrystalClear-SM Expert</i> (Rigaku, 2011)
;
_computing_data_reduction
;
<i>CrystalClear-SM Expert</i> (Rigaku, 2011)
;
_computing_molecular_graphics 'PLATON (Spek, 2009)'
_computing_publication_material
;
OSCAIL (McArdle <i>et al.</i>, 2004) and
SHELXL97 (Sheldrick, 2008)
;
_computing_structure_refinement
;
OSCAIL (McArdle <i>et al.</i>, 2004) and
SHELXS97 (Sheldrick, 2008)
;
_computing_structure_solution 'SHELXS97 (Sheldrick, 2008)'
_diffrn_ambient_temperature 100
_diffrn_detector_area_resol_mean 28.5714
_diffrn_measured_fraction_theta_full 0.998
_diffrn_measured_fraction_theta_max 0.999
_diffrn_measurement_device
;
AFC12 (Right): Kappa 3 circle
;
_diffrn_measurement_device_type
;
Rigaku Saturn724+ (2x2 bin mode)
;
_diffrn_measurement_method 'profile data from \w-scans'
_diffrn_radiation_monochromator Confocal
_diffrn_radiation_type 'Mo K\a'
_diffrn_radiation_wavelength 0.71075
_diffrn_reflns_av_R_equivalents 0.0263
_diffrn_reflns_av_sigmaI/netI 0.0226
_diffrn_reflns_limit_h_max 14
_diffrn_reflns_limit_h_min -14
_diffrn_reflns_limit_k_max 16
_diffrn_reflns_limit_k_min -17
_diffrn_reflns_limit_l_max 9
_diffrn_reflns_limit_l_min -10
_diffrn_reflns_number 11531
_diffrn_reflns_theta_full 25.00
_diffrn_reflns_theta_max 27.47
_diffrn_reflns_theta_min 3.03
_exptl_absorpt_coefficient_mu 0.235
_exptl_absorpt_correction_T_max 0.9907
_exptl_absorpt_correction_T_min 0.9415
_exptl_absorpt_correction_type multi-scan
_exptl_absorpt_process_details
;
(<i>CrystalClear-SM Expert</i>; Rigaku, 2011)
;
_exptl_crystal_colour colourless
_exptl_crystal_density_diffrn 1.276
_exptl_crystal_density_method 'not measured'
_exptl_crystal_description plate
_exptl_crystal_F_000 536
_exptl_crystal_size_max 0.26
_exptl_crystal_size_mid 0.19
_exptl_crystal_size_min 0.04
_refine_diff_density_max 0.245
_refine_diff_density_min -0.154
_refine_ls_abs_structure_details 'Flack, (1983)'
_refine_ls_abs_structure_Flack 0.06(5)
_refine_ls_extinction_method none
_refine_ls_goodness_of_fit_ref 1.061
_refine_ls_hydrogen_treatment constr
_refine_ls_matrix_type full
_refine_ls_number_parameters 156
_refine_ls_number_reflns 2731
_refine_ls_number_restraints 1
_refine_ls_restrained_S_all 1.061
_refine_ls_R_factor_all 0.0245
_refine_ls_R_factor_gt 0.0238
_refine_ls_shift/su_max 0.001
_refine_ls_shift/su_mean 0.000
_refine_ls_structure_factor_coef Fsqd
_refine_ls_weighting_details 'calc w=1/[\s^2^(Fo^2^)+(0.0369P)^2^+0.1954P] where P=(Fo^2^+2Fc^2^)/3'
_refine_ls_weighting_scheme calc
_refine_ls_wR_factor_gt 0.0630
_refine_ls_wR_factor_ref 0.0635
_reflns_number_gt 2657
_reflns_number_total 2731
_reflns_threshold_expression I>2sigma(I)
_cod_data_source_file sk3475.cif
_cod_data_source_block I
_cod_database_code 2018837
_cod_database_fobs_code 2018837

loop_
_symmetry_equiv_pos_as_xyz
'x, y, z'
'-x, -y, z+1/2'
'-x+1/2, y, z+1/2'
'x+1/2, -y, z'

loop_
_atom_site_type_symbol
_atom_site_label
_atom_site_fract_x
_atom_site_fract_y
_atom_site_fract_z
_atom_site_U_iso_or_equiv
_atom_site_adp_type
_atom_site_calc_flag
_atom_site_refinement_flags
_atom_site_occupancy
_atom_site_symmetry_multiplicity
S S12 0.57915(2) 0.73272(2) 0.50452(5) 0.01785(8) Uani d . 1 1
O O1 0.35932(8) 0.73433(7) 0.35091(12) 0.0187(2) Uani d . 1 1
N N2 0.21218(8) 0.75002(7) 0.52819(14) 0.0164(2) Uani d . 1 1
H H2 0.1828 0.7291 0.6189 0.020 Uiso calc R 1 1
N N11 0.55072(9) 0.58148(10) 0.70269(16) 0.0249(3) Uani d . 1 1
C C1 0.31404(10) 0.71397(9) 0.47992(16) 0.0144(2) Uani d . 1 1
C C12 0.49487(10) 0.64461(9) 0.60905(16) 0.0162(3) Uani d . 1 1
C C13 0.37295(10) 0.64360(9) 0.59140(15) 0.0152(2) Uani d . 1 1
C C14 0.31125(11) 0.57267(9) 0.67571(17) 0.0200(3) Uani d . 1 1
H H14 0.2292 0.5698 0.6669 0.024 Uiso calc R 1 1
C C15 0.36892(13) 0.50619(11) 0.7725(2) 0.0274(3) Uani d . 1 1
H H15 0.3280 0.4570 0.8310 0.033 Uiso calc R 1 1
C C16 0.48803(14) 0.51356(12) 0.7814(2) 0.0314(4) Uani d . 1 1
H H16 0.5281 0.4677 0.8474 0.038 Uiso calc R 1 1
C C121 0.71530(12) 0.72066(11) 0.6085(2) 0.0292(3) Uani d . 1 1
H H12A 0.7017 0.7247 0.7235 0.044 Uiso calc R 1 1
H H12B 0.7676 0.7743 0.5757 0.044 Uiso calc R 1 1
H H12C 0.7505 0.6564 0.5827 0.044 Uiso calc R 1 1
C C21 0.14793(10) 0.82314(9) 0.43501(16) 0.0149(2) Uani d . 1 1
H H21 0.1579 0.8071 0.3195 0.018 Uiso calc R 1 1
C C22 0.19572(10) 0.92726(9) 0.46497(18) 0.0198(3) Uani d . 1 1
H H22A 0.1877 0.9440 0.5793 0.024 Uiso calc R 1 1
H H22B 0.2792 0.9290 0.4376 0.024 Uiso calc R 1 1
C C23 0.13070(11) 1.00374(10) 0.36499(19) 0.0216(3) Uani d . 1 1
H H23A 0.1615 1.0709 0.3876 0.026 Uiso calc R 1 1
H H23B 0.1429 0.9896 0.2505 0.026 Uiso calc R 1 1
C C24 0.00155(11) 1.00077(10) 0.40255(17) 0.0187(3) Uani d . 1 1
H H24A -0.0400 1.0478 0.3321 0.022 Uiso calc R 1 1
H H24B -0.0112 1.0219 0.5141 0.022 Uiso calc R 1 1
C C25 -0.04705(10) 0.89657(10) 0.37903(18) 0.0203(3) Uani d . 1 1
H H25A -0.0435 0.8793 0.2645 0.024 Uiso calc R 1 1
H H25B -0.1296 0.8958 0.4117 0.024 Uiso calc R 1 1
C C26 0.01919(10) 0.81846(9) 0.47470(17) 0.0190(3) Uani d . 1 1
H H26A 0.0078 0.8304 0.5900 0.023 Uiso calc R 1 1
H H26B -0.0112 0.7515 0.4493 0.023 Uiso calc R 1 1

loop_
_atom_site_aniso_label
_atom_site_aniso_U_11
_atom_site_aniso_U_22
_atom_site_aniso_U_33
_atom_site_aniso_U_12
_atom_site_aniso_U_13
_atom_site_aniso_U_23
S12 0.01405(13) 0.01819(14) 0.02131(17) -0.00011(9) 0.00024(15) 0.00287(15)
O1 0.0153(4) 0.0281(5) 0.0128(5) 0.0022(3) 0.0006(4) 0.0030(4)
N2 0.0152(5) 0.0206(5) 0.0133(6) 0.0026(3) 0.0016(4) 0.0032(4)
N11 0.0199(5) 0.0276(6) 0.0272(7) 0.0055(4) -0.0005(5) 0.0090(5)
C1 0.0141(5) 0.0168(5) 0.0122(7) -0.0016(4) -0.0013(4) -0.0010(5)
C12 0.0163(6) 0.0163(6) 0.0161(6) 0.0019(4) 0.0018(5) -0.0005(5)
C13 0.0159(5) 0.0158(6) 0.0140(7) 0.0018(4) -0.0005(5) -0.0023(5)
C14 0.0194(6) 0.0203(6) 0.0203(7) 0.0004(5) 0.0026(5) 0.0006(6)
C15 0.0280(7) 0.0225(7) 0.0316(9) 0.0016(5) 0.0072(6) 0.0120(6)
C16 0.0279(8) 0.0319(9) 0.0344(9) 0.0081(6) 0.0007(6) 0.0189(7)
C121 0.0161(6) 0.0332(8) 0.0383(10) -0.0020(5) -0.0055(6) 0.0065(7)
C21 0.0129(5) 0.0185(6) 0.0131(6) 0.0018(4) 0.0002(4) -0.0001(5)
C22 0.0118(5) 0.0209(6) 0.0267(8) -0.0002(4) -0.0020(5) -0.0010(5)
C23 0.0143(6) 0.0198(6) 0.0306(8) 0.0001(5) 0.0028(5) 0.0021(6)
C24 0.0137(5) 0.0214(6) 0.0210(7) 0.0039(4) 0.0018(5) 0.0001(5)
C25 0.0121(5) 0.0244(6) 0.0243(7) 0.0009(5) -0.0023(5) 0.0002(5)
C26 0.0121(5) 0.0206(6) 0.0244(8) -0.0012(4) 0.0004(5) 0.0024(5)

loop_
_atom_type_symbol
_atom_type_description
_atom_type_scat_dispersion_real
_atom_type_scat_dispersion_imag
_atom_type_scat_source
C C 0.0033 0.0016 'International Tables Vol C Tables 4.2.6.8 and 6.1.1.4'
H H 0.0000 0.0000 'International Tables Vol C Tables 4.2.6.8 and 6.1.1.4'
N N 0.0061 0.0033 'International Tables Vol C Tables 4.2.6.8 and 6.1.1.4'
O O 0.0106 0.0060 'International Tables Vol C Tables 4.2.6.8 and 6.1.1.4'
S S 0.1246 0.1234 'International Tables Vol C Tables 4.2.6.8 and 6.1.1.4'

loop_
_geom_angle_atom_site_label_1
_geom_angle_atom_site_label_2
_geom_angle_atom_site_label_3
_geom_angle
C12 S12 C121 100.24(7)
C1 N2 C21 121.97(11)
C1 N2 H2 119.0
C21 N2 H2 119.0
C12 N11 C16 117.93(12)
O1 C1 N2 123.96(12)
O1 C1 C13 119.91(11)
N2 C1 C13 116.13(11)
N11 C12 C13 122.64(11)
N11 C12 S12 117.28(9)
C13 C12 S12 120.08(9)
C14 C13 C12 117.62(11)
C14 C13 C1 121.57(11)
C12 C13 C1 120.75(11)
C15 C14 C13 120.05(12)
C15 C14 H14 120.0
C13 C14 H14 120.0
C16 C15 C14 117.72(13)
C16 C15 H15 121.1
C14 C15 H15 121.1
N11 C16 C15 124.03(13)
N11 C16 H16 118.0
C15 C16 H16 118.0
S12 C121 H12A 109.5
S12 C121 H12B 109.5
H12A C121 H12B 109.5
S12 C121 H12C 109.5
H12A C121 H12C 109.5
H12B C121 H12C 109.5
N2 C21 C26 110.46(10)
N2 C21 C22 110.36(10)
C26 C21 C22 110.71(10)
N2 C21 H21 108.4
C26 C21 H21 108.4
C22 C21 H21 108.4
C23 C22 C21 110.60(10)
C23 C22 H22A 109.5
C21 C22 H22A 109.5
C23 C22 H22B 109.5
C21 C22 H22B 109.5
H22A C22 H22B 108.1
C24 C23 C22 110.41(11)
C24 C23 H23A 109.6
C22 C23 H23A 109.6
C24 C23 H23B 109.6
C22 C23 H23B 109.6
H23A C23 H23B 108.1
C23 C24 C25 110.92(10)
C23 C24 H24A 109.5
C25 C24 H24A 109.5
C23 C24 H24B 109.5
C25 C24 H24B 109.5
H24A C24 H24B 108.0
C24 C25 C26 112.45(11)
C24 C25 H25A 109.1
C26 C25 H25A 109.1
C24 C25 H25B 109.1
C26 C25 H25B 109.1
H25A C25 H25B 107.8
C21 C26 C25 110.10(10)
C21 C26 H26A 109.6
C25 C26 H26A 109.6
C21 C26 H26B 109.6
C25 C26 H26B 109.6
H26A C26 H26B 108.2

loop_
_geom_bond_atom_site_label_1
_geom_bond_atom_site_label_2
_geom_bond_distance
S12 C12 1.7668(13)
S12 C121 1.8030(15)
O1 C1 1.2332(16)
N2 C1 1.3336(15)
N2 C21 1.4593(16)
N2 H2 0.8800
N11 C12 1.3247(17)
N11 C16 1.340(2)
C1 C13 1.4949(17)
C12 C13 1.4132(16)
C13 C14 1.3853(18)
C14 C15 1.379(2)
C14 H14 0.9500
C15 C16 1.379(2)
C15 H15 0.9500
C16 H16 0.9500
C121 H12A 0.9800
C121 H12B 0.9800
C121 H12C 0.9800
C21 C26 1.5222(15)
C21 C22 1.5271(17)
C21 H21 1.0000
C22 C23 1.5253(18)
C22 H22A 0.9900
C22 H22B 0.9900
C23 C24 1.5223(17)
C23 H23A 0.9900
C23 H23B 0.9900
C24 C25 1.5234(19)
C24 H24A 0.9900
C24 H24B 0.9900
C25 C26 1.5278(18)
C25 H25A 0.9900
C25 H25B 0.9900
C26 H26A 0.9900
C26 H26B 0.9900

loop_
_geom_hbond_atom_site_label_D
_geom_hbond_atom_site_label_H
_geom_hbond_atom_site_label_A
_geom_hbond_site_symmetry_A
_geom_hbond_distance_DH
_geom_hbond_distance_HA
_geom_hbond_distance_DA
_geom_hbond_angle_DHA
N2 H2 O1 3 0.88 2.01 2.8399(15) 157
C16 H16 Cg1 2_665 0.95 2.97 3.7489(18) 141

loop_
_geom_torsion_atom_site_label_1
_geom_torsion_atom_site_label_2
_geom_torsion_atom_site_label_3
_geom_torsion_atom_site_label_4
_geom_torsion
C21 N2 C1 O1 -4.14(18)
C21 N2 C1 C13 176.90(10)
C16 N11 C12 C13 0.9(2)
C16 N11 C12 S12 -179.30(12)
C121 S12 C12 N11 -13.77(13)
C121 S12 C12 C13 166.03(11)
N11 C12 C13 C14 -0.45(19)
S12 C12 C13 C14 179.76(10)
N11 C12 C13 C1 -177.82(12)
S12 C12 C13 C1 2.39(16)
O1 C1 C13 C14 -139.12(13)
N2 C1 C13 C14 39.88(17)
O1 C1 C13 C12 38.15(17)
N2 C1 C13 C12 -142.85(11)
C12 C13 C14 C15 -0.08(19)
C1 C13 C14 C15 177.27(13)
C13 C14 C15 C16 0.1(2)
C12 N11 C16 C15 -0.9(3)
C14 C15 C16 N11 0.4(3)
C1 N2 C21 C26 155.76(11)
C1 N2 C21 C22 -81.49(14)
N2 C21 C22 C23 178.71(10)
C26 C21 C22 C23 -58.69(14)
C21 C22 C23 C24 57.95(15)
C22 C23 C24 C25 -55.64(15)
C23 C24 C25 C26 54.76(16)
N2 C21 C26 C25 178.91(11)
C22 C21 C26 C25 56.37(14)
C24 C25 C26 C21 -54.86(15)

loop_
_cod_related_entry_id
_cod_related_entry_database
_cod_related_entry_code
1 ChemSpider 16924233
